data_1508228
loop_
_publ_author_name
'Simmen, A.'
'McCusker, L.B.'
'Baerlocher, Ch.'
'Meier, W.M.'

_publ_section_title
;
 The structure determination and rietveld refinement of the
 aluminophosphate AIPO4-18
;
_journal_issue 7
_journal_name_full Zeolites
_journal_page_first 654
_journal_page_last 661
_journal_paper_doi 10.1016/S0144-2449(05)80167-8
_journal_volume 11
_journal_year 1991
_chemical_formula_structural '[Al24P24O96]'
_chemical_formula_sum 'Al24 O96 P24'
_chemical_name_systematic 'AlPO-18, Calcined'
_space_group_IT_number 15
_symmetry_space_group_name_Hall '-C 2yc'
_symmetry_space_group_name_H-M 'C 1 2/c 1'
_cell_angle_alpha 90
_cell_angle_beta 90.01
_cell_angle_gamma 90
_cell_formula_units_Z 1
_cell_length_a 13.7114
_cell_length_b 12.7315
_cell_length_c 18.5706
_cell_volume 3241.808
_cod_data_source_file AIPO-18.cif
_cod_data_source_block AEI_chateigner
_cod_original_sg_symbol_Hall '-C 2 y c'
_cod_original_formula_sum 'Al24 P24 O96'
_cod_database_code 1508228

loop_
_symmetry_equiv_pos_site_id
_symmetry_equiv_pos_as_xyz
1 'x, y, z'
2 '-x, y, 1/2-z'
3 '-x, -y, -z'
4 'x, -y, 1/2+z'
5 '1/2+x, 1/2+y, z'
6 '1/2-x, 1/2+y, 1/2-z'
7 '1/2-x, 1/2-y, -z'
8 '1/2+x, 1/2-y, 1/2+z'

loop_
_atom_site_label
_atom_site_type_symbol
_atom_site_fract_x
_atom_site_fract_y
_atom_site_fract_z
_atom_site_B_iso_or_equiv
_atom_site_occupancy
AL1 Al 0.88997 0.95872 0.16598 0.75 1.0
AL2 Al 0.88129 0.22661 0.93877 0.96 1.0
AL3 Al 0.22953 0.09687 0.04922 1.42 1.0
P1 P 0.77251 0.09559 0.05384 1.42 1.0
P2 P 0.10981 0.23135 0.93763 0.96 1.0
P3 P 0.11634 0.96983 0.16394 0.75 1.0
O1 O 0.17723 0.05318 0.12913 0.72 1.0
O2 O 0.14278 0.16702 0.00209 0.72 1.0
O3 O 0.00371 0.25884 0.94574 0.72 1.0
O4 O 0.84714 0.16747 0.02039 0.72 1.0
O5 O 0.81686 0.04552 0.12009 0.72 1.0
O6 O 0.01022 0.99732 0.15632 0.72 1.0
O7 O 0.13601 0.86260 0.13230 0.72 1.0
O8 O 0.33199 0.16953 0.06981 0.72 1.0
O9 O 0.85795 0.96546 0.25665 0.72 1.0
O10 O 0.81531 0.33988 0.92509 0.72 1.0
O11 O 0.12779 0.16274 0.87230 0.72 1.0
O12 O 0.26213 -0.01281 0.99849 0.72 1.0
